data_7221283
loop_
_publ_author_name
'Flavell, W.R.'
'Nicholson, D.G.'
'Stahl, K.'
'Nilsen, M.H.'

_publ_section_title
;
 X-ray powder diffraction and EXAFS studies on Sn A P O - 5 and Cu: Sn A P
 O - 5
;
_journal_name_full 'Journal of Materials Chemistry'
_journal_page_first 620
_journal_page_last 627
_journal_volume 11
_journal_year 2001
_chemical_formula_sum 'Al1.016 H1.08 O4.82 P1.016 Sn0.108'
_chemical_name_systematic 'Sn0.108 H1.08 Al1.016 P1.016 O4.82'
_space_group_IT_number 192
_symmetry_space_group_name_Hall '-P 6 2c'
_symmetry_space_group_name_H-M 'P 6/m c c'
_cell_angle_alpha 90
_cell_angle_beta 90
_cell_angle_gamma 120
_cell_formula_units_Z 12
_cell_length_a 13.6965
_cell_length_b 13.6965
_cell_length_c 8.4231
_cell_volume 1368.427
_citation_journal_id_ASTM JMACEP
_cod_data_source_file Flavell_JMACEP_2001_1412.cif
_cod_data_source_block H1.08Al1.016O4.82P1.016Sn0.108
_cod_original_formula_sum 'H1.08 Al1.016 O4.82 P1.016 Sn0.108'
_cod_database_code 7221283

loop_
_symmetry_equiv_pos_as_xyz
x,y,z
x-y,x,z
-y,x-y,z
-x,-y,z
-x+y,-x,z
y,-x+y,z
-y,-x,-z+1/2
x-y,-y,-z+1/2
x,x-y,-z+1/2
y,x,-z+1/2
-x+y,y,-z+1/2
-x,-x+y,-z+1/2
-x,-y,-z
-x+y,-x,-z
y,-x+y,-z
x,y,-z
x-y,x,-z
-y,x-y,-z
y,x,z-1/2
-x+y,y,z-1/2
-x,-x+y,z-1/2
-y,-x,z-1/2
x-y,-y,z-1/2
x,x-y,z-1/2

loop_
_atom_site_label
_atom_site_type_symbol
_atom_site_fract_x
_atom_site_fract_y
_atom_site_fract_z
_atom_site_occupancy
_atom_site_U_iso_or_equiv
O4 O-2 0.5818 0.4182 0.25 1 0.0
O1 O-2 0.4169 0.2084 0.25 1 0.0
O2 O-2 0.4732 0.3643 0 1 0.0
Sn2 Sn+4 0.3523 0.2278 0.0881 0.021 0.0
Al1 Al+3 0.4542 0.3306 0.1855 0.508 0.0
O7 O-2 0.185 0.0468 0.1415 0.188 0.0
Sn1 Sn+4 0.4986 0.1598 0.1301 0.033 0.0
P1 P+5 0.4542 0.3306 0.1855 0.508 0.0
O3 O-2 0.356 0.356 0.25 1 0.0
O5 O-2 0.6667 0.3333 0 0.216 0.0
O6 O-2 0.1864 0.1563 0 0.372 0.0
